data_1506033
loop_
_publ_author_name
'Aaker\"oy, Christer B'
'Schultheiss, Nate'
'Desper, John'

_publ_section_title
;
 C-pentyltetra(3-pyridyl)cavitand: a versatile building block for the
 directed assembly of hydrogen-bonded heterodimeric capsules.
;
_journal_issue 12
_journal_name_full 'Organic letters'
_journal_page_first 2607
_journal_page_last 2610
_journal_paper_doi 10.1021/ol060922s
_journal_volume 8
_journal_year 2006
_chemical_formula_moiety
;
(C52 H60 Br4 O8) (C H2 Cl2)
;
_chemical_formula_sum 'C53 H62 Br4 Cl2 O8'
_chemical_formula_weight 1217.57
_chemical_name_systematic
;
hexyl bromo calixarene, dichloromethane
;
_space_group_IT_number 4
_symmetry_cell_setting monoclinic
_symmetry_space_group_name_Hall 'P 2yb'
_symmetry_space_group_name_H-M 'P 1 21 1'
_atom_sites_solution_hydrogens geom
_atom_sites_solution_primary direct
_atom_sites_solution_secondary difmap
_audit_creation_method SHELXL-97
_cell_angle_alpha 90.00
_cell_angle_beta 97.977(3)
_cell_angle_gamma 90.00
_cell_formula_units_Z 2
_cell_length_a 10.4432(15)
_cell_length_b 15.049(2)
_cell_length_c 16.320(2)
_cell_measurement_reflns_used 4397
_cell_measurement_temperature 100(2)
_cell_measurement_theta_max 20.80
_cell_measurement_theta_min 2.50
_cell_volume 2540.0(6)
_computing_cell_refinement 'Bruker XSCANS'
_computing_data_collection 'Bruker XSCANS'
_computing_data_reduction 'Bruker SHELXTL'
_computing_molecular_graphics 'Bruker SHELXTL'
_computing_publication_material 'Bruker SHELXTL'
_computing_structure_refinement 'SHELXL-97 (Sheldrick, 1997)'
_computing_structure_solution 'SHELXS-97 (Sheldrick, 1990)'
_diffrn_ambient_temperature 100(2)
_diffrn_measured_fraction_theta_full 0.982
_diffrn_measured_fraction_theta_max 0.982
_diffrn_measurement_device_type 'Bruker P4'
_diffrn_measurement_method '\w scans'
_diffrn_radiation_monochromator graphite
_diffrn_radiation_source 'fine-focus sealed tube'
_diffrn_radiation_type MoK\a
_diffrn_radiation_wavelength 0.71073
_diffrn_reflns_av_R_equivalents 0.0610
_diffrn_reflns_av_sigmaI/netI 0.1808
_diffrn_reflns_limit_h_max 14
_diffrn_reflns_limit_h_min -14
_diffrn_reflns_limit_k_max 21
_diffrn_reflns_limit_k_min -21
_diffrn_reflns_limit_l_max 22
_diffrn_reflns_limit_l_min -22
_diffrn_reflns_number 22914
_diffrn_reflns_theta_full 30.09
_diffrn_reflns_theta_max 30.09
_diffrn_reflns_theta_min 2.39
_exptl_absorpt_coefficient_mu 3.328
_exptl_absorpt_correction_type none
_exptl_crystal_colour colorless
_exptl_crystal_density_diffrn 1.592
_exptl_crystal_density_method 'not measured'
_exptl_crystal_description plate
_exptl_crystal_F_000 1236
_exptl_crystal_size_max 0.22
_exptl_crystal_size_mid 0.19
_exptl_crystal_size_min 0.02
_refine_diff_density_max 0.790
_refine_diff_density_min -0.656
_refine_diff_density_rms 0.092
_refine_ls_abs_structure_details 'Flack H D (1983), Acta Cryst. A39, 876-881'
_refine_ls_abs_structure_Flack -0.011(6)
_refine_ls_extinction_method none
_refine_ls_goodness_of_fit_ref 0.735
_refine_ls_hydrogen_treatment mixed
_refine_ls_matrix_type full
_refine_ls_number_parameters 602
_refine_ls_number_reflns 13646
_refine_ls_number_restraints 7
_refine_ls_restrained_S_all 0.735
_refine_ls_R_factor_all 0.1046
_refine_ls_R_factor_gt 0.0447
_refine_ls_shift/su_max 0.002
_refine_ls_shift/su_mean 0.000
_refine_ls_structure_factor_coef Fsqd
_refine_ls_weighting_details 'calc w=1/[\s^2^(Fo^2^)+(0.0150P)^2^+0.0000P] where P=(Fo^2^+2Fc^2^)/3'
_refine_ls_weighting_scheme calc
_refine_ls_wR_factor_gt 0.0596
_refine_ls_wR_factor_ref 0.0674
_reflns_Friedel_coverage 0.797
_reflns_number_gt 7209
_reflns_number_total 13646
_reflns_threshold_expression >2sigma(I)
_cod_data_source_file ol060922ssi20060416_122601.cif
_cod_data_source_block 1b
_cod_depositor_comments
;
The following automatic conversions were performed:

'_symmetry_cell_setting' value 'Monoclinic' changed to 'monoclinic'
according to /home/saulius/struct/CIF-dictionaries/cif_core.dic
dictionary named 'cif_core.dic' version 2.4.1 from 2010-06-29.

Automatic conversion script
Id: cif_fix_values 1715 2011-07-08 13:25:40Z adriana 
;
_cod_original_sg_symbol_H-M P2(1)
_cod_database_code 1506033

loop_
_symmetry_equiv_pos_as_xyz
'x, y, z'
'-x, y+1/2, -z'

loop_
_atom_site_label
_atom_site_type_symbol
_atom_site_fract_x
_atom_site_fract_y
_atom_site_fract_z
_atom_site_U_iso_or_equiv
_atom_site_adp_type
_atom_site_occupancy
_atom_site_symmetry_multiplicity
_atom_site_calc_flag
_atom_site_refinement_flags
_atom_site_disorder_assembly
_atom_site_disorder_group
Cl1 Cl 0.68356(13) 0.79182(9) 0.29353(9) 0.0399(4) Uani 1 1 d . . .
Cl2 Cl 0.96608(13) 0.80348(10) 0.33166(8) 0.0402(4) Uani 1 1 d . . .
C1S C 0.8309(5) 0.7993(4) 0.2524(3) 0.0360(15) Uani 1 1 d . . .
H1A H 0.8300 0.8534 0.2178 0.043 Uiso 1 1 calc R . .
H1B H 0.8395 0.7473 0.2165 0.043 Uiso 1 1 calc R . .
C11 C 0.8831(4) 0.4636(3) 0.1976(3) 0.0205(12) Uani 1 1 d . . .
Br1 Br 1.06227(4) 0.49193(3) 0.21203(3) 0.02707(14) Uani 1 1 d . . .
C12 C 0.7988(4) 0.5139(3) 0.2371(3) 0.0191(11) Uani 1 1 d . . .
O12 O 0.8474(3) 0.5859(2) 0.28370(19) 0.0203(8) Uani 1 1 d . . .
C13 C 0.6676(4) 0.4925(3) 0.2269(3) 0.0185(11) Uani 1 1 d . . .
C14 C 0.6267(4) 0.4215(3) 0.1774(3) 0.0181(11) Uani 1 1 d . . .
H14 H 0.5372 0.4073 0.1701 0.022 Uiso 1 1 calc R . .
C15 C 0.7080(4) 0.3692(3) 0.1374(3) 0.0174(11) Uani 1 1 d . . .
C16 C 0.8386(5) 0.3931(3) 0.1460(3) 0.0210(12) Uani 1 1 d . . .
O16 O 0.9243(3) 0.3502(2) 0.10172(19) 0.0212(8) Uani 1 1 d . . .
C21 C 0.8403(4) 0.1018(3) 0.2127(3) 0.0200(11) Uani 1 1 d . . .
Br2 Br 1.01024(5) 0.05498(4) 0.23223(3) 0.02924(14) Uani 1 1 d . . .
C22 C 0.8128(4) 0.1685(3) 0.1553(3) 0.0195(12) Uani 1 1 d . . .
O22 O 0.9066(3) 0.1943(2) 0.10846(19) 0.0222(8) Uani 1 1 d . . .
C23 C 0.6885(4) 0.2066(3) 0.1447(3) 0.0196(12) Uani 1 1 d . . .
C24 C 0.5980(4) 0.1727(3) 0.1894(3) 0.0200(11) Uani 1 1 d . . .
H24 H 0.5144 0.1988 0.1823 0.024 Uiso 1 1 calc R . .
C25 C 0.6217(4) 0.1020(3) 0.2448(3) 0.0201(12) Uani 1 1 d . . .
C26 C 0.7475(4) 0.0665(3) 0.2564(3) 0.0193(11) Uani 1 1 d . . .
O26 O 0.7780(3) -0.0056(2) 0.30796(19) 0.0231(8) Uani 1 1 d . . .
C31 C 0.6360(4) 0.1286(3) 0.5136(3) 0.0230(12) Uani 1 1 d . . .
Br3 Br 0.76949(5) 0.09369(3) 0.59822(3) 0.02474(14) Uani 1 1 d . . .
C32 C 0.6195(4) 0.0821(3) 0.4391(3) 0.0256(13) Uani 1 1 d . . .
O32 O 0.6882(3) 0.0047(2) 0.43276(19) 0.0243(8) Uani 1 1 d . . .
C33 C 0.5283(4) 0.1123(3) 0.3748(3) 0.0182(12) Uani 1 1 d . . .
C34 C 0.4581(4) 0.1879(3) 0.3862(3) 0.0190(11) Uani 1 1 d . . .
H34 H 0.3976 0.2091 0.3416 0.023 Uiso 1 1 calc R . .
C35 C 0.4730(4) 0.2340(3) 0.4604(3) 0.0189(11) Uani 1 1 d . . .
C36 C 0.5598(4) 0.2031(3) 0.5248(3) 0.0185(12) Uani 1 1 d . . .
O36 O 0.5753(3) 0.2412(2) 0.60299(19) 0.0226(8) Uani 1 1 d . . .
C41 C 0.6856(4) 0.4877(3) 0.4974(3) 0.0232(12) Uani 1 1 d . . .
Br4 Br 0.82376(5) 0.51763(3) 0.58022(3) 0.02753(15) Uani 1 1 d . . .
C42 C 0.5938(5) 0.4256(3) 0.5148(3) 0.0212(12) Uani 1 1 d . . .
O42 O 0.5988(3) 0.3971(2) 0.5956(2) 0.0241(9) Uani 1 1 d . . .
C43 C 0.4982(4) 0.3981(3) 0.4520(3) 0.0203(12) Uani 1 1 d . . .
C44 C 0.4936(4) 0.4368(3) 0.3754(3) 0.0207(12) Uani 1 1 d . . .
H44 H 0.4297 0.4171 0.3321 0.025 Uiso 1 1 calc R . .
C45 C 0.5793(4) 0.5042(3) 0.3583(3) 0.0196(11) Uani 1 1 d . . .
C46 C 0.6764(4) 0.5280(3) 0.4213(3) 0.0217(12) Uani 1 1 d . . .
O46 O 0.7608(3) 0.5958(2) 0.40919(19) 0.0235(8) Uani 1 1 d . . .
C51 C 0.5760(4) 0.5451(3) 0.2721(3) 0.0215(12) Uani 1 1 d . . .
H51A H 0.6145 0.6058 0.2808 0.026 Uiso 1 1 calc R . .
C52 C 0.4406(4) 0.5583(3) 0.2258(3) 0.0227(12) Uani 1 1 d . . .
H52A H 0.3867 0.5889 0.2624 0.027 Uiso 1 1 calc R . .
H52B H 0.4012 0.4995 0.2115 0.027 Uiso 1 1 calc R . .
C53 C 0.4406(4) 0.6124(3) 0.1469(3) 0.0238(12) Uani 1 1 d . . .
H53A H 0.4746 0.5752 0.1048 0.029 Uiso 1 1 calc R . .
H53B H 0.4995 0.6638 0.1587 0.029 Uiso 1 1 calc R . .
C54 C 0.3055(4) 0.6466(3) 0.1112(3) 0.0238(12) Uani 1 1 d . . .
H54A H 0.3081 0.6686 0.0543 0.029 Uiso 1 1 calc R . .
H54B H 0.2436 0.5965 0.1078 0.029 Uiso 1 1 calc R . .
C55 C 0.2575(5) 0.7199(3) 0.1618(3) 0.0303(13) Uani 1 1 d . . .
H55A H 0.3221 0.7684 0.1680 0.036 Uiso 1 1 calc R . .
H55B H 0.2502 0.6968 0.2178 0.036 Uiso 1 1 calc R . .
C56 C 0.1268(5) 0.7580(3) 0.1244(3) 0.0359(15) Uani 1 1 d . . .
H56A H 0.1010 0.8047 0.1606 0.054 Uiso 1 1 calc R . .
H56B H 0.0618 0.7106 0.1188 0.054 Uiso 1 1 calc R . .
H56C H 0.1338 0.7831 0.0698 0.054 Uiso 1 1 calc R . .
C57 C 0.8692(4) 0.5750(3) 0.3707(3) 0.0230(12) Uani 1 1 d . . .
H57A H 0.8945 0.5126 0.3836 0.028 Uiso 1 1 calc R . .
H57B H 0.9423 0.6134 0.3939 0.028 Uiso 1 1 calc R . .
C61 C 0.6624(4) 0.2866(3) 0.0876(3) 0.0212(12) Uani 1 1 d . . .
H61A H 0.7181 0.2802 0.0428 0.025 Uiso 1 1 calc R . .
C62 C 0.5221(4) 0.2914(3) 0.0459(3) 0.0202(12) Uani 1 1 d . . .
H62A H 0.4977 0.2330 0.0205 0.024 Uiso 1 1 calc R . .
H62B H 0.4657 0.3025 0.0888 0.024 Uiso 1 1 calc R . .
C63 C 0.4965(4) 0.3629(3) -0.0204(3) 0.0242(12) Uani 1 1 d . . .
H63A H 0.5280 0.4205 0.0038 0.029 Uiso 1 1 calc R . .
H63B H 0.5471 0.3488 -0.0657 0.029 Uiso 1 1 calc R . .
C64 C 0.3553(4) 0.3728(3) -0.0566(3) 0.0293(13) Uani 1 1 d . . .
H64A H 0.3218 0.3144 -0.0779 0.035 Uiso 1 1 calc R . .
H64B H 0.3486 0.4145 -0.1040 0.035 Uiso 1 1 calc R . .
C65 C 0.2706(5) 0.4074(4) 0.0071(3) 0.0380(15) Uani 1 1 d . . .
H65A H 0.2688 0.3623 0.0511 0.046 Uiso 1 1 calc R . .
H65B H 0.3102 0.4621 0.0333 0.046 Uiso 1 1 calc R . .
C66 C 0.1342(5) 0.4274(4) -0.0313(4) 0.0448(17) Uani 1 1 d . . .
H66A H 0.0847 0.4494 0.0114 0.067 Uiso 1 1 calc R . .
H66B H 0.0937 0.3732 -0.0559 0.067 Uiso 1 1 calc R . .
H66C H 0.1353 0.4728 -0.0743 0.067 Uiso 1 1 calc R . .
C67 C 0.9794(4) 0.2709(3) 0.1347(3) 0.0259(13) Uani 1 1 d . . .
H67A H 0.9890 0.2743 0.1959 0.031 Uiso 1 1 calc R . .
H67B H 1.0670 0.2648 0.1187 0.031 Uiso 1 1 calc R . .
C71 C 0.5180(4) 0.0627(3) 0.2917(3) 0.0201(11) Uani 1 1 d . . .
H71A H 0.5424 -0.0006 0.3044 0.024 Uiso 1 1 calc R . .
C72 C 0.3846(4) 0.0618(3) 0.2405(3) 0.0214(12) Uani 1 1 d . . .
H72A H 0.3615 0.1228 0.2209 0.026 Uiso 1 1 calc R . .
H72B H 0.3197 0.0421 0.2755 0.026 Uiso 1 1 calc R . .
C73 C 0.3815(4) -0.0008(3) 0.1656(3) 0.0248(12) Uani 1 1 d . . .
H73A H 0.4606 0.0089 0.1397 0.030 Uiso 1 1 calc R . .
H73B H 0.3827 -0.0630 0.1854 0.030 Uiso 1 1 calc R . .
C74 C 0.2629(5) 0.0124(4) 0.0999(3) 0.0384(15) Uani 1 1 d . . .
H74A H 0.1839 0.0123 0.1272 0.046 Uiso 1 1 calc R . .
H74B H 0.2568 -0.0380 0.0606 0.046 Uiso 1 1 calc R . .
C75 C 0.2690(5) 0.0999(4) 0.0518(4) 0.0536(17) Uani 1 1 d . . .
H75A H 0.2736 0.1500 0.0914 0.064 Uiso 1 1 calc R . .
H75B H 0.3496 0.1004 0.0263 0.064 Uiso 1 1 calc R . .
C76 C 0.1581(6) 0.1146(4) -0.0138(4) 0.060(2) Uani 1 1 d . . .
H76A H 0.1697 0.1710 -0.0420 0.090 Uiso 1 1 calc R . .
H76B H 0.0779 0.1168 0.0110 0.090 Uiso 1 1 calc R . .
H76C H 0.1533 0.0658 -0.0539 0.090 Uiso 1 1 calc R . .
C77 C 0.8014(4) 0.0108(4) 0.3944(3) 0.0281(13) Uani 1 1 d . . .
H77A H 0.8657 -0.0326 0.4204 0.034 Uiso 1 1 calc R . .
H77B H 0.8389 0.0709 0.4039 0.034 Uiso 1 1 calc R . .
C81 C 0.4053(4) 0.3240(3) 0.4709(3) 0.0187(12) Uani 1 1 d . B .
H81A H 0.3952 0.3295 0.5308 0.022 Uiso 1 1 calc R . .
C82 C 0.2691(4) 0.3330(4) 0.4211(3) 0.0285(13) Uani 1 1 d . . .
H82A H 0.2424 0.3961 0.4207 0.034 Uiso 1 1 calc R A 1
H82B H 0.2726 0.3148 0.3632 0.034 Uiso 1 1 calc R A 1
C83A C 0.1707(5) 0.2784(4) 0.4553(3) 0.0379(15) Uani 0.665(9) 1 d P B 1
H83A H 0.1665 0.2935 0.5139 0.045 Uiso 0.665(9) 1 calc PR B 1
H83B H 0.1895 0.2142 0.4512 0.045 Uiso 0.665(9) 1 calc PR B 1
C84A C 0.0379(6) 0.3047(6) 0.3972(5) 0.030(2) Uiso 0.665(9) 1 d PD B 1
H84A H 0.0300 0.3702 0.3936 0.036 Uiso 0.665(9) 1 calc PR B 1
H84B H 0.0394 0.2813 0.3407 0.036 Uiso 0.665(9) 1 calc PR B 1
C85A C -0.0774(6) 0.2663(6) 0.4328(5) 0.043(3) Uiso 0.665(9) 1 d PD B 1
H85A H -0.0823 0.2939 0.4873 0.052 Uiso 0.665(9) 1 calc PR B 1
H85B H -0.0641 0.2016 0.4416 0.052 Uiso 0.665(9) 1 calc PR B 1
C86A C -0.2054(6) 0.2813(7) 0.3766(6) 0.030(3) Uiso 0.665(9) 1 d PD B 1
H86A H -0.2764 0.2563 0.4027 0.044 Uiso 0.665(9) 1 calc PR B 1
H86B H -0.2025 0.2521 0.3232 0.044 Uiso 0.665(9) 1 calc PR B 1
H86C H -0.2195 0.3452 0.3678 0.044 Uiso 0.665(9) 1 calc PR B 1
C83B C 0.1707(5) 0.2784(4) 0.4553(3) 0.0379(15) Uani 0.335(9) 1 d P B 2
H84A H 0.2159 0.2223 0.4730 0.045 Uiso 0.335(9) 1 calc PR B 2
H84B H 0.1564 0.3091 0.5069 0.045 Uiso 0.335(9) 1 calc PR B 2
C84B C 0.0440(11) 0.2512(9) 0.4180(10) 0.022(4) Uiso 0.335(9) 1 d PD B 2
H84C H 0.0121 0.2026 0.4506 0.027 Uiso 0.335(9) 1 calc PR B 2
H84D H 0.0476 0.2290 0.3612 0.027 Uiso 0.335(9) 1 calc PR B 2
C85B C -0.0472(11) 0.3312(7) 0.4153(9) 0.020(4) Uiso 0.335(9) 1 d PD B 2
H85C H -0.0123 0.3805 0.3849 0.024 Uiso 0.335(9) 1 calc PR B 2
H85D H -0.0524 0.3517 0.4724 0.024 Uiso 0.335(9) 1 calc PR B 2
C86B C -0.1834(11) 0.3069(12) 0.3726(12) 0.028(5) Uiso 0.335(9) 1 d PD B 2
H86D H -0.2390 0.3596 0.3697 0.042 Uiso 0.335(9) 1 calc PR B 2
H86E H -0.2199 0.2603 0.4043 0.042 Uiso 0.335(9) 1 calc PR B 2
H86F H -0.1782 0.2854 0.3165 0.042 Uiso 0.335(9) 1 calc PR B 2
C87 C 0.6615(5) 0.3152(3) 0.6150(3) 0.0276(13) Uani 1 1 d . . .
H87A H 0.7026 0.3164 0.6734 0.033 Uiso 1 1 calc R . .
H87B H 0.7308 0.3074 0.5798 0.033 Uiso 1 1 calc R . .

loop_
_atom_site_aniso_label
_atom_site_aniso_U_11
_atom_site_aniso_U_22
_atom_site_aniso_U_33
_atom_site_aniso_U_23
_atom_site_aniso_U_13
_atom_site_aniso_U_12
Cl1 0.0318(9) 0.0365(9) 0.0510(9) -0.0025(7) 0.0047(7) -0.0049(7)
Cl2 0.0344(9) 0.0447(9) 0.0391(9) 0.0036(8) -0.0032(7) -0.0010(7)
C1S 0.037(4) 0.033(4) 0.037(4) 0.001(3) 0.002(3) -0.006(3)
C11 0.016(3) 0.022(3) 0.023(3) 0.007(2) 0.000(2) -0.001(2)
Br1 0.0181(3) 0.0332(3) 0.0306(3) -0.0022(3) 0.0058(2) -0.0045(3)
C12 0.025(3) 0.018(3) 0.015(3) 0.001(2) 0.005(2) -0.005(2)
O12 0.0196(17) 0.0205(19) 0.0213(19) -0.0024(16) 0.0046(15) -0.0061(15)
C13 0.017(3) 0.023(3) 0.014(3) 0.007(2) -0.003(2) 0.007(2)
C14 0.015(3) 0.023(3) 0.016(3) 0.011(2) -0.001(2) 0.001(2)
C15 0.016(3) 0.024(3) 0.011(3) 0.006(2) -0.003(2) 0.003(2)
C16 0.023(3) 0.026(3) 0.016(3) 0.007(2) 0.011(2) 0.002(2)
O16 0.0154(18) 0.026(2) 0.024(2) 0.0017(16) 0.0085(16) 0.0007(15)
C21 0.013(2) 0.030(3) 0.017(3) -0.001(2) 0.003(2) 0.002(2)
Br2 0.0195(3) 0.0432(4) 0.0254(3) 0.0023(3) 0.0044(2) 0.0102(3)
C22 0.013(3) 0.028(3) 0.019(3) -0.004(2) 0.005(2) -0.003(2)
O22 0.0188(18) 0.032(2) 0.0168(19) -0.0018(16) 0.0063(15) 0.0006(16)
C23 0.020(3) 0.016(3) 0.024(3) -0.003(2) 0.007(2) -0.002(2)
C24 0.019(3) 0.021(3) 0.019(3) -0.006(2) 0.001(2) 0.003(2)
C25 0.021(3) 0.030(3) 0.009(3) -0.006(2) 0.003(2) -0.003(3)
C26 0.021(3) 0.019(3) 0.017(3) -0.001(2) -0.001(2) 0.002(2)
O26 0.0230(18) 0.0226(19) 0.0242(19) 0.0035(17) 0.0049(16) 0.0095(16)
C31 0.017(3) 0.036(3) 0.016(3) 0.001(2) 0.002(2) 0.002(2)
Br3 0.0180(3) 0.0338(3) 0.0219(3) 0.0061(3) 0.0009(2) 0.0033(3)
C32 0.015(3) 0.029(3) 0.035(3) 0.013(3) 0.010(3) 0.004(2)
O32 0.0191(18) 0.033(2) 0.0228(19) 0.0032(18) 0.0093(15) 0.0034(18)
C33 0.013(3) 0.021(3) 0.021(3) 0.006(2) 0.004(2) -0.006(2)
C34 0.014(3) 0.028(3) 0.015(3) 0.002(2) 0.000(2) 0.000(2)
C35 0.014(3) 0.022(3) 0.022(3) 0.004(2) 0.006(2) -0.002(2)
C36 0.013(3) 0.033(3) 0.010(3) 0.001(2) 0.002(2) -0.003(2)
O36 0.020(2) 0.026(2) 0.022(2) -0.0011(16) 0.0032(17) -0.0005(16)
C41 0.015(2) 0.034(3) 0.020(3) -0.003(3) 0.001(2) 0.009(2)
Br4 0.0195(3) 0.0406(4) 0.0215(3) -0.0012(3) -0.0008(2) -0.0025(3)
C42 0.027(3) 0.024(3) 0.013(3) -0.002(2) 0.006(2) 0.009(2)
O42 0.0191(19) 0.033(2) 0.022(2) 0.0022(17) 0.0071(17) 0.0025(16)
C43 0.019(3) 0.021(3) 0.023(3) 0.001(2) 0.010(2) 0.009(2)
C44 0.014(3) 0.032(3) 0.016(3) -0.005(2) 0.002(2) 0.012(2)
C45 0.021(3) 0.020(3) 0.018(3) 0.003(2) 0.007(2) 0.008(2)
C46 0.007(2) 0.030(3) 0.027(3) -0.001(3) 0.000(2) 0.008(2)
O46 0.0189(18) 0.033(2) 0.0182(19) 0.0049(17) -0.0002(16) -0.0017(17)
C51 0.009(2) 0.032(3) 0.023(3) 0.001(3) 0.000(2) -0.002(2)
C52 0.019(3) 0.028(3) 0.019(3) 0.001(3) -0.002(2) 0.006(3)
C53 0.023(3) 0.034(3) 0.013(3) 0.003(2) 0.001(2) 0.000(2)
C54 0.027(3) 0.023(3) 0.023(3) 0.004(2) 0.006(2) 0.000(2)
C55 0.026(3) 0.031(3) 0.033(3) 0.003(3) 0.002(3) 0.009(2)
C56 0.034(3) 0.040(4) 0.035(3) 0.004(3) 0.011(3) 0.016(3)
C57 0.017(3) 0.031(3) 0.022(3) -0.007(2) 0.004(2) -0.004(2)
C61 0.013(3) 0.034(4) 0.016(3) -0.001(3) 0.004(2) 0.001(2)
C62 0.016(3) 0.025(3) 0.020(3) 0.002(2) 0.005(2) -0.004(2)
C63 0.019(3) 0.031(3) 0.023(3) 0.008(2) 0.005(2) -0.004(2)
C64 0.020(3) 0.033(3) 0.031(3) 0.010(3) -0.008(3) -0.003(2)
C65 0.025(3) 0.055(4) 0.032(3) 0.000(3) -0.002(3) 0.010(3)
C66 0.031(4) 0.056(4) 0.049(4) 0.011(3) 0.009(3) 0.002(3)
C67 0.016(3) 0.037(3) 0.028(3) -0.001(3) 0.011(2) -0.001(3)
C71 0.019(3) 0.021(3) 0.020(3) 0.001(2) 0.002(2) 0.001(2)
C72 0.017(3) 0.030(3) 0.017(3) 0.000(2) 0.004(2) 0.005(2)
C73 0.025(3) 0.020(3) 0.030(3) 0.001(3) 0.004(2) -0.002(2)
C74 0.027(3) 0.046(4) 0.042(4) -0.029(3) 0.005(3) -0.005(3)
C75 0.050(4) 0.044(4) 0.058(4) 0.003(4) -0.024(3) 0.007(4)
C76 0.058(5) 0.068(5) 0.050(4) -0.011(4) -0.010(4) 0.000(4)
C77 0.026(3) 0.041(4) 0.016(3) 0.002(3) -0.001(2) 0.013(3)
C81 0.012(3) 0.027(3) 0.017(3) -0.004(2) 0.002(2) 0.002(2)
C82 0.018(3) 0.046(4) 0.020(3) -0.005(3) -0.001(2) 0.013(3)
C83A 0.019(3) 0.062(4) 0.033(3) -0.018(3) 0.006(3) -0.009(3)
C83B 0.019(3) 0.062(4) 0.033(3) -0.018(3) 0.006(3) -0.009(3)
C87 0.028(3) 0.034(3) 0.020(3) -0.003(3) -0.001(3) -0.004(3)

loop_
_atom_type_symbol
_atom_type_description
_atom_type_scat_dispersion_real
_atom_type_scat_dispersion_imag
_atom_type_scat_source
C C 0.0033 0.0016 'International Tables Vol C Tables 4.2.6.8 and 6.1.1.4'
H H 0.0000 0.0000 'International Tables Vol C Tables 4.2.6.8 and 6.1.1.4'
O O 0.0106 0.0060 'International Tables Vol C Tables 4.2.6.8 and 6.1.1.4'
Br Br -0.2901 2.4595 'International Tables Vol C Tables 4.2.6.8 and 6.1.1.4'
Cl Cl 0.1484 0.1585 'International Tables Vol C Tables 4.2.6.8 and 6.1.1.4'

loop_
_geom_angle_atom_site_label_1
_geom_angle_atom_site_label_2
_geom_angle_atom_site_label_3
_geom_angle
Cl1 C1S Cl2 111.8(3)
Cl1 C1S H1A 109.3
Cl2 C1S H1A 109.3
Cl1 C1S H1B 109.3
Cl2 C1S H1B 109.3
H1A C1S H1B 107.9
C12 C11 C16 121.1(4)
C12 C11 Br1 119.9(4)
C16 C11 Br1 119.0(3)
O12 C12 C11 118.5(4)
O12 C12 C13 121.8(4)
C11 C12 C13 119.7(4)
C12 O12 C57 117.2(3)
C14 C13 C12 118.0(4)
C14 C13 C51 122.0(4)
C12 C13 C51 119.9(4)
C13 C14 C15 124.0(4)
C13 C14 H14 118.0
C15 C14 H14 118.0
C14 C15 C16 117.4(4)
C14 C15 C61 123.2(4)
C16 C15 C61 119.4(4)
O16 C16 C11 119.0(4)
O16 C16 C15 121.3(4)
C11 C16 C15 119.6(4)
C16 O16 C67 117.2(3)
C22 C21 C26 122.4(4)
C22 C21 Br2 119.2(3)
C26 C21 Br2 118.4(4)
C21 C22 O22 119.0(4)
C21 C22 C23 118.8(4)
O22 C22 C23 122.1(4)
C22 O22 C67 117.0(3)
C24 C23 C22 118.4(5)
C24 C23 C61 122.8(4)
C22 C23 C61 118.7(4)
C23 C24 C25 123.7(4)
C23 C24 H24 118.2
C25 C24 H24 118.2
C24 C25 C26 117.1(4)
C24 C25 C71 123.0(4)
C26 C25 C71 119.9(4)
O26 C26 C21 119.7(4)
O26 C26 C25 120.8(4)
C21 C26 C25 119.4(4)
C26 O26 C77 117.5(4)
C32 C31 C36 120.8(5)
C32 C31 Br3 119.1(4)
C36 C31 Br3 120.0(4)
O32 C32 C33 121.9(5)
O32 C32 C31 119.2(5)
C33 C32 C31 118.9(5)
C32 O32 C77 117.0(4)
C34 C33 C32 119.2(5)
C34 C33 C71 123.0(4)
C32 C33 C71 117.6(4)
C33 C34 C35 122.2(5)
C33 C34 H34 118.9
C35 C34 H34 118.9
C36 C35 C34 118.9(5)
C36 C35 C81 118.3(5)
C34 C35 C81 122.5(5)
C35 C36 O36 123.1(4)
C35 C36 C31 119.8(5)
O36 C36 C31 117.1(4)
C36 O36 C87 116.0(3)
C46 C41 C42 121.0(5)
C46 C41 Br4 119.5(4)
C42 C41 Br4 119.5(4)
O42 C42 C43 122.7(4)
O42 C42 C41 117.8(5)
C43 C42 C41 119.5(4)
C42 O42 C87 116.2(4)
C44 C43 C42 118.4(4)
C44 C43 C81 123.1(5)
C42 C43 C81 118.4(4)
C43 C44 C45 122.9(5)
C43 C44 H44 118.5
C45 C44 H44 118.5
C46 C45 C44 117.3(4)
C46 C45 C51 119.9(4)
C44 C45 C51 122.6(4)
C41 C46 O46 119.3(5)
C41 C46 C45 120.6(5)
O46 C46 C45 120.0(5)
C46 O46 C57 118.0(4)
C13 C51 C52 115.7(4)
C13 C51 C45 107.6(4)
C52 C51 C45 114.2(3)
C13 C51 H51A 106.2
C52 C51 H51A 106.2
C45 C51 H51A 106.2
C51 C52 C53 112.4(4)
C51 C52 H52A 109.1
C53 C52 H52A 109.1
C51 C52 H52B 109.1
C53 C52 H52B 109.1
H52A C52 H52B 107.9
C52 C53 C54 113.0(4)
C52 C53 H53A 109.0
C54 C53 H53A 109.0
C52 C53 H53B 109.0
C54 C53 H53B 109.0
H53A C53 H53B 107.8
C55 C54 C53 113.3(4)
C55 C54 H54A 108.9
C53 C54 H54A 108.9
C55 C54 H54B 108.9
C53 C54 H54B 108.9
H54A C54 H54B 107.7
C54 C55 C56 113.8(4)
C54 C55 H55A 108.8
C56 C55 H55A 108.8
C54 C55 H55B 108.8
C56 C55 H55B 108.8
H55A C55 H55B 107.7
C55 C56 H56A 109.5
C55 C56 H56B 109.5
H56A C56 H56B 109.5
C55 C56 H56C 109.5
H56A C56 H56C 109.5
H56B C56 H56C 109.5
O46 C57 O12 113.3(4)
O46 C57 H57A 108.9
O12 C57 H57A 108.9
O46 C57 H57B 108.9
O12 C57 H57B 108.9
H57A C57 H57B 107.7
C15 C61 C23 107.6(4)
C15 C61 C62 114.1(4)
C23 C61 C62 112.8(4)
C15 C61 H61A 107.3
C23 C61 H61A 107.3
C62 C61 H61A 107.3
C63 C62 C61 114.3(4)
C63 C62 H62A 108.7
C61 C62 H62A 108.7
C63 C62 H62B 108.7
C61 C62 H62B 108.7
H62A C62 H62B 107.6
C64 C63 C62 114.3(4)
C64 C63 H63A 108.7
C62 C63 H63A 108.7
C64 C63 H63B 108.7
C62 C63 H63B 108.7
H63A C63 H63B 107.6
C63 C64 C65 112.7(4)
C63 C64 H64A 109.1
C65 C64 H64A 109.1
C63 C64 H64B 109.1
C65 C64 H64B 109.1
H64A C64 H64B 107.8
C66 C65 C64 112.6(4)
C66 C65 H65A 109.1
C64 C65 H65A 109.1
C66 C65 H65B 109.1
C64 C65 H65B 109.1
H65A C65 H65B 107.8
C65 C66 H66A 109.5
C65 C66 H66B 109.5
H66A C66 H66B 109.5
C65 C66 H66C 109.5
H66A C66 H66C 109.5
H66B C66 H66C 109.5
O16 C67 O22 113.8(4)
O16 C67 H67A 108.8
O22 C67 H67A 108.8
O16 C67 H67B 108.8
O22 C67 H67B 108.8
H67A C67 H67B 107.7
C72 C71 C25 112.8(4)
C72 C71 C33 115.8(4)
C25 C71 C33 106.5(4)
C72 C71 H71A 107.1
C25 C71 H71A 107.1
C33 C71 H71A 107.1
C71 C72 C73 110.9(4)
C71 C72 H72A 109.4
C73 C72 H72A 109.4
C71 C72 H72B 109.4
C73 C72 H72B 109.4
H72A C72 H72B 108.0
C74 C73 C72 113.7(4)
C74 C73 H73A 108.8
C72 C73 H73A 108.8
C74 C73 H73B 108.8
C72 C73 H73B 108.8
H73A C73 H73B 107.7
C73 C74 C75 112.4(4)
C73 C74 H74A 109.1
C75 C74 H74A 109.1
C73 C74 H74B 109.1
C75 C74 H74B 109.1
H74A C74 H74B 107.9
C76 C75 C74 114.4(5)
C76 C75 H75A 108.7
C74 C75 H75A 108.7
C76 C75 H75B 108.7
C74 C75 H75B 108.7
H75A C75 H75B 107.6
C75 C76 H76A 109.5
C75 C76 H76B 109.5
H76A C76 H76B 109.5
C75 C76 H76C 109.5
H76A C76 H76C 109.5
H76B C76 H76C 109.5
O32 C77 O26 112.9(4)
O32 C77 H77A 109.0
O26 C77 H77A 109.0
O32 C77 H77B 109.0
O26 C77 H77B 109.0
H77A C77 H77B 107.8
C43 C81 C82 113.1(4)
C43 C81 C35 107.6(4)
C82 C81 C35 114.8(4)
C43 C81 H81A 107.0
C82 C81 H81A 107.0
C35 C81 H81A 107.0
C83A C82 C81 112.9(4)
C83A C82 H82A 109.0
C81 C82 H82A 109.0
C83A C82 H82B 109.0
C81 C82 H82B 109.0
H82A C82 H82B 107.8
C82 C83A C84A 103.1(5)
C82 C83A H83A 111.2
C84A C83A H83A 111.2
C82 C83A H83B 111.2
C84A C83A H83B 111.2
H83A C83A H83B 109.1
C85A C84A C83A 110.1(6)
C85A C84A H84A 109.7
C83A C84A H84A 109.7
C85A C84A H84B 109.7
C83A C84A H84B 109.7
H84A C84A H84B 108.2
C84A C85A C86A 112.8(5)
C84A C85A H85A 109.0
C86A C85A H85A 109.0
C84A C85A H85B 109.0
C86A C85A H85B 109.0
H85A C85A H85B 107.8
C85A C86A H86A 109.5
C85A C86A H86B 109.5
H86A C86A H86B 109.5
C85A C86A H86C 109.5
H86A C86A H86C 109.5
H86B C86A H86C 109.5
C85B C84B H84C 109.9
C85B C84B H84D 109.9
H84C C84B H84D 108.3
C84B C85B C86B 111.0(7)
C84B C85B H85C 109.4
C86B C85B H85C 109.4
C84B C85B H85D 109.4
C86B C85B H85D 109.4
H85C C85B H85D 108.0
C85B C86B H86D 109.5
C85B C86B H86E 109.5
H86D C86B H86E 109.5
C85B C86B H86F 109.5
H86D C86B H86F 109.5
H86E C86B H86F 109.5
O42 C87 O36 112.7(4)
O42 C87 H87A 109.1
O36 C87 H87A 109.1
O42 C87 H87B 109.1
O36 C87 H87B 109.1
H87A C87 H87B 107.8

loop_
_geom_bond_atom_site_label_1
_geom_bond_atom_site_label_2
_geom_bond_distance
Cl1 C1S 1.765(5)
Cl2 C1S 1.778(5)
C1S H1A 0.9900
C1S H1B 0.9900
C11 C12 1.385(6)
C11 C16 1.395(6)
C11 Br1 1.902(4)
C12 O12 1.380(5)
C12 C13 1.395(6)
O12 C57 1.416(5)
C13 C14 1.371(6)
C13 C51 1.511(6)
C14 C15 1.386(6)
C14 H14 0.9500
C15 C16 1.399(6)
C15 C61 1.524(6)
C16 O16 1.385(5)
O16 C67 1.400(5)
C21 C22 1.376(6)
C21 C26 1.386(5)
C21 Br2 1.895(4)
C22 O22 1.379(5)
C22 C23 1.408(6)
O22 C67 1.415(5)
C23 C24 1.370(6)
C23 C61 1.524(6)
C24 C25 1.396(6)
C24 H24 0.9500
C25 C26 1.407(6)
C25 C71 1.530(6)
C26 O26 1.383(5)
O26 C77 1.419(5)
C31 C32 1.393(7)
C31 C36 1.402(6)
C31 Br3 1.896(5)
C32 O32 1.379(6)
C32 C33 1.392(7)
O32 C77 1.416(5)
C33 C34 1.380(6)
C33 C71 1.539(6)
C34 C35 1.385(6)
C34 H34 0.9500
C35 C36 1.370(6)
C35 C81 1.549(6)
C36 O36 1.387(5)
O36 C87 1.428(5)
C41 C46 1.374(6)
C41 C42 1.396(6)
C41 Br4 1.889(5)
C42 O42 1.380(5)
C42 C43 1.390(7)
O42 C87 1.410(6)
C43 C44 1.374(6)
C43 C81 1.537(6)
C44 C45 1.406(6)
C44 H44 0.9500
C45 C46 1.387(6)
C45 C51 1.531(6)
C46 O46 1.380(5)
O46 C57 1.404(4)
C51 C52 1.521(6)
C51 H51A 1.0000
C52 C53 1.524(6)
C52 H52A 0.9900
C52 H52B 0.9900
C53 C54 1.538(6)
C53 H53A 0.9900
C53 H53B 0.9900
C54 C55 1.505(6)
C54 H54A 0.9900
C54 H54B 0.9900
C55 C56 1.527(6)
C55 H55A 0.9900
C55 H55B 0.9900
C56 H56A 0.9800
C56 H56B 0.9800
C56 H56C 0.9800
C57 H57A 0.9900
C57 H57B 0.9900
C61 C62 1.530(6)
C61 H61A 1.0000
C62 C63 1.522(6)
C62 H62A 0.9900
C62 H62B 0.9900
C63 C64 1.518(6)
C63 H63A 0.9900
C63 H63B 0.9900
C64 C65 1.547(6)
C64 H64A 0.9900
C64 H64B 0.9900
C65 C66 1.505(6)
C65 H65A 0.9900
C65 H65B 0.9900
C66 H66A 0.9800
C66 H66B 0.9800
C66 H66C 0.9800
C67 H67A 0.9900
C67 H67B 0.9900
C71 C72 1.522(6)
C71 H71A 1.0000
C72 C73 1.539(6)
C72 H72A 0.9900
C72 H72B 0.9900
C73 C74 1.534(6)
C73 H73A 0.9900
C73 H73B 0.9900
C74 C75 1.539(7)
C74 H74A 0.9900
C74 H74B 0.9900
C75 C76 1.481(7)
C75 H75A 0.9900
C75 H75B 0.9900
C76 H76A 0.9800
C76 H76B 0.9800
C76 H76C 0.9800
C77 H77A 0.9900
C77 H77B 0.9900
C81 C82 1.544(6)
C81 H81A 1.0000
C82 C83A 1.483(6)
C82 H82A 0.9900
C82 H82B 0.9900
C83A C84A 1.617(8)
C83A H83A 0.9900
C83A H83B 0.9900
C84A C85A 1.522(5)
C84A H84A 0.9900
C84A H84B 0.9900
C85A C86A 1.530(5)
C85A H85A 0.9900
C85A H85B 0.9900
C86A H86A 0.9800
C86A H86B 0.9800
C86A H86C 0.9800
C84B C85B 1.533(5)
C84B H84C 0.9900
C84B H84D 0.9900
C85B C86B 1.539(5)
C85B H85C 0.9900
C85B H85D 0.9900
C86B H86D 0.9800
C86B H86E 0.9800
C86B H86F 0.9800
C87 H87A 0.9900
C87 H87B 0.9900

loop_
_geom_torsion_atom_site_label_1
_geom_torsion_atom_site_label_2
_geom_torsion_atom_site_label_3
_geom_torsion_atom_site_label_4
_geom_torsion
C16 C11 C12 O12 -176.4(4)
Br1 C11 C12 O12 2.5(6)
C16 C11 C12 C13 1.6(7)
Br1 C11 C12 C13 -179.5(3)
C11 C12 O12 C57 -101.9(5)
C13 C12 O12 C57 80.1(5)
O12 C12 C13 C14 178.0(4)
C11 C12 C13 C14 0.0(7)
O12 C12 C13 C51 -4.1(7)
C11 C12 C13 C51 177.9(4)
C12 C13 C14 C15 0.5(7)
C51 C13 C14 C15 -177.3(4)
C13 C14 C15 C16 -2.5(7)
C13 C14 C15 C61 175.6(4)
C12 C11 C16 O16 173.8(4)
Br1 C11 C16 O16 -5.0(6)
C12 C11 C16 C15 -3.7(7)
Br1 C11 C16 C15 177.4(3)
C14 C15 C16 O16 -173.4(4)
C61 C15 C16 O16 8.4(7)
C14 C15 C16 C11 4.0(7)
C61 C15 C16 C11 -174.2(4)
C11 C16 O16 C67 98.2(5)
C15 C16 O16 C67 -84.3(5)
C26 C21 C22 O22 -173.7(4)
Br2 C21 C22 O22 5.4(6)
C26 C21 C22 C23 4.7(7)
Br2 C21 C22 C23 -176.2(4)
C21 C22 O22 C67 -98.4(5)
C23 C22 O22 C67 83.2(6)
C21 C22 C23 C24 -3.1(7)
O22 C22 C23 C24 175.3(4)
C21 C22 C23 C61 173.8(4)
O22 C22 C23 C61 -7.8(7)
C22 C23 C24 C25 -0.3(7)
C61 C23 C24 C25 -177.1(4)
C23 C24 C25 C26 2.2(7)
C23 C24 C25 C71 -177.5(4)
C22 C21 C26 O26 174.3(4)
Br2 C21 C26 O26 -4.7(6)
C22 C21 C26 C25 -2.8(7)
Br2 C21 C26 C25 178.1(4)
C24 C25 C26 O26 -177.8(4)
C71 C25 C26 O26 2.0(7)
C24 C25 C26 C21 -0.6(7)
C71 C25 C26 C21 179.1(4)
C21 C26 O26 C77 103.5(5)
C25 C26 O26 C77 -79.4(5)
C36 C31 C32 O32 -174.4(4)
Br3 C31 C32 O32 8.9(6)
C36 C31 C32 C33 1.9(7)
Br3 C31 C32 C33 -174.9(3)
C33 C32 O32 C77 84.8(5)
C31 C32 O32 C77 -99.1(5)
O32 C32 C33 C34 176.9(4)
C31 C32 C33 C34 0.8(6)
O32 C32 C33 C71 -7.3(6)
C31 C32 C33 C71 176.5(4)
C32 C33 C34 C35 -1.5(7)
C71 C33 C34 C35 -177.1(4)
C33 C34 C35 C36 -0.4(7)
C33 C34 C35 C81 173.5(4)
C34 C35 C36 O36 -175.7(4)
C81 C35 C36 O36 10.2(7)
C34 C35 C36 C31 3.1(7)
C81 C35 C36 C31 -171.1(4)
C32 C31 C36 C35 -3.9(7)
Br3 C31 C36 C35 172.9(3)
C32 C31 C36 O36 174.9(4)
Br3 C31 C36 O36 -8.3(6)
C35 C36 O36 C87 -85.3(5)
C31 C36 O36 C87 96.0(5)
C46 C41 C42 O42 -171.2(4)
Br4 C41 C42 O42 8.1(6)
C46 C41 C42 C43 5.9(7)
Br4 C41 C42 C43 -174.8(3)
C43 C42 O42 C87 84.8(5)
C41 C42 O42 C87 -98.2(5)
O42 C42 C43 C44 173.7(4)
C41 C42 C43 C44 -3.3(7)
O42 C42 C43 C81 -8.1(6)
C41 C42 C43 C81 174.9(4)
C42 C43 C44 C45 -1.4(7)
C81 C43 C44 C45 -179.6(4)
C43 C44 C45 C46 3.6(7)
C43 C44 C45 C51 178.3(4)
C42 C41 C46 O46 173.1(4)
Br4 C41 C46 O46 -6.2(6)
C42 C41 C46 C45 -3.7(7)
Br4 C41 C46 C45 177.0(3)
C44 C45 C46 C41 -1.0(7)
C51 C45 C46 C41 -175.8(4)
C44 C45 C46 O46 -177.8(4)
C51 C45 C46 O46 7.4(6)
C41 C46 O46 C57 98.7(5)
C45 C46 O46 C57 -84.5(5)
C14 C13 C51 C52 -36.7(6)
C12 C13 C51 C52 145.4(4)
C14 C13 C51 C45 92.3(5)
C12 C13 C51 C45 -85.5(5)
C46 C45 C51 C13 83.1(5)
C44 C45 C51 C13 -91.4(5)
C46 C45 C51 C52 -147.1(4)
C44 C45 C51 C52 38.4(6)
C13 C51 C52 C53 -63.5(6)
C45 C51 C52 C53 170.8(4)
C51 C52 C53 C54 -165.3(4)
C52 C53 C54 C55 71.7(5)
C53 C54 C55 C56 176.7(4)
C46 O46 C57 O12 91.9(5)
C12 O12 C57 O46 -88.8(5)
C14 C15 C61 C23 -94.7(5)
C16 C15 C61 C23 83.4(5)
C14 C15 C61 C62 31.3(6)
C16 C15 C61 C62 -150.6(4)
C24 C23 C61 C15 93.1(5)
C22 C23 C61 C15 -83.7(5)
C24 C23 C61 C62 -33.6(6)
C22 C23 C61 C62 149.6(4)
C15 C61 C62 C63 64.8(5)
C23 C61 C62 C63 -172.0(4)
C61 C62 C63 C64 -175.1(4)
C62 C63 C64 C65 66.3(6)
C63 C64 C65 C66 173.2(4)
C16 O16 C67 O22 89.6(5)
C22 O22 C67 O16 -88.9(5)
C24 C25 C71 C72 36.0(6)
C26 C25 C71 C72 -143.8(4)
C24 C25 C71 C33 -92.1(5)
C26 C25 C71 C33 88.2(5)
C34 C33 C71 C72 -34.9(6)
C32 C33 C71 C72 149.5(4)
C34 C33 C71 C25 91.4(5)
C32 C33 C71 C25 -84.2(5)
C25 C71 C72 C73 65.3(5)
C33 C71 C72 C73 -171.6(4)
C71 C72 C73 C74 -165.4(4)
C72 C73 C74 C75 71.5(5)
C73 C74 C75 C76 178.6(5)
C32 O32 C77 O26 -91.7(5)
C26 O26 C77 O32 90.3(5)
C44 C43 C81 C82 -33.3(6)
C42 C43 C81 C82 148.6(4)
C44 C43 C81 C35 94.6(5)
C42 C43 C81 C35 -83.6(5)
C36 C35 C81 C43 82.4(5)
C34 C35 C81 C43 -91.6(5)
C36 C35 C81 C82 -150.8(4)
C34 C35 C81 C82 35.3(6)
C43 C81 C82 C83A -163.9(4)
C35 C81 C82 C83A 72.2(5)
C81 C82 C83A C84A 176.1(5)
C82 C83A C84A C85A -170.4(6)
C83A C84A C85A C86A -174.7(7)
C42 O42 C87 O36 -90.1(5)
C36 O36 C87 O42 89.6(5)
